data_2204429
loop_
_publ_author_name
'Weil, Matthias'

_publ_section_title
;
Fe^II^~3~Fe^III^~4~(AsO~4~)~6~, the first arsenate adopting the
Fe~7~(PO~4~)~6~ structure type
;
_journal_issue 11
_journal_name_full 'Acta Crystallographica, Section E'
_journal_page_first i139
_journal_page_last i141
_journal_paper_doi 10.1107/S1600536804026182
_journal_volume 60
_journal_year 2004
_chemical_formula_iupac 'Fe7 (As O4)6'
_chemical_formula_structural 'Fe7 (As O4)6'
_chemical_formula_sum 'As6 Fe7 O24'
_chemical_formula_weight 1224.47
_chemical_name_common 'Iron (II, III) arsenate'
_chemical_name_systematic
;
Triiron(II) tetrairon (III) hexakisorthoarsenate(V)
;
_space_group_IT_number 2
_space_group_name_Hall '-P 1'
_space_group_name_H-M_alt 'P -1'
_symmetry_cell_setting triclinic
_symmetry_space_group_name_Hall '-P 1'
_symmetry_space_group_name_H-M 'P -1'
_atom_sites_solution_hydrogens none
_atom_sites_solution_primary isomor
_audit_creation_method SHELXL-97
_cell_angle_alpha 104.843(7)
_cell_angle_beta 107.936(6)
_cell_angle_gamma 101.842(9)
_cell_formula_units_Z 1
_cell_length_a 6.5738(6)
_cell_length_b 8.0973(9)
_cell_length_c 9.6190(6)
_cell_measurement_reflns_used 25
_cell_measurement_temperature 293(2)
_cell_measurement_theta_max 17.918
_cell_measurement_theta_min 13.665
_cell_volume 447.85(8)
_computing_cell_refinement 'CAD-4 Software'
_computing_data_collection 'CAD-4 Software (Enraf-Nonius, 1989)'
_computing_data_reduction 'HELENA implemented in PLATON (Spek, 2002)'
_computing_molecular_graphics 'ATOMS (Dowty, 2000)'
_computing_publication_material SHELXL97
_computing_structure_refinement 'SHELXL97 (Sheldrick, 1997)'
_computing_structure_solution 'from the coordinates of Gorbunov et al. (1980)'
_database_code_amcsd 0010440
_diffrn_ambient_temperature 293(2)
_diffrn_measured_fraction_theta_full 0.996
_diffrn_measured_fraction_theta_max 0.996
_diffrn_measurement_device_type 'Enraf--Nonius CAD-4'
_diffrn_measurement_method \w/2\q
_diffrn_radiation_monochromator graphite
_diffrn_radiation_source 'fine-focus sealed tube'
_diffrn_radiation_type MoK\a
_diffrn_radiation_wavelength 0.71073
_diffrn_reflns_av_R_equivalents 0.0240
_diffrn_reflns_av_sigmaI/netI 0.0274
_diffrn_reflns_limit_h_max 10
_diffrn_reflns_limit_h_min -10
_diffrn_reflns_limit_k_max 13
_diffrn_reflns_limit_k_min -13
_diffrn_reflns_limit_l_max 15
_diffrn_reflns_limit_l_min -15
_diffrn_reflns_number 7836
_diffrn_reflns_theta_full 34.96
_diffrn_reflns_theta_max 34.96
_diffrn_reflns_theta_min 2.37
_diffrn_standards_decay_% 0
_diffrn_standards_interval_time 300
_diffrn_standards_number 3
_exptl_absorpt_coefficient_mu 16.642
_exptl_absorpt_correction_T_max 0.2659
_exptl_absorpt_correction_T_min 0.0215
_exptl_absorpt_correction_type numerical
_exptl_absorpt_process_details '(HABITUS; Herrendorf, 1993-1997)'
_exptl_crystal_colour black
_exptl_crystal_density_diffrn 4.540
_exptl_crystal_density_method 'not measured'
_exptl_crystal_description block
_exptl_crystal_F_000 572
_exptl_crystal_size_max 0.396
_exptl_crystal_size_mid 0.288
_exptl_crystal_size_min 0.144
_refine_diff_density_max 1.045
_refine_diff_density_min -1.118
_refine_ls_extinction_coef 0.0387(8)
_refine_ls_extinction_expression Fc^*^=kFc[1+0.001xFc^2^\l^3^/sin(2\q)]^-1/4^
_refine_ls_extinction_method SHELXL97
_refine_ls_goodness_of_fit_ref 1.158
_refine_ls_matrix_type full
_refine_ls_number_parameters 170
_refine_ls_number_reflns 3918
_refine_ls_number_restraints 0
_refine_ls_restrained_S_all 1.158
_refine_ls_R_factor_all 0.0239
_refine_ls_R_factor_gt 0.0205
_refine_ls_shift/su_max 0.001
_refine_ls_shift/su_mean 0.000
_refine_ls_structure_factor_coef Fsqd
_refine_ls_weighting_details 'w = 1/[\s^2^(Fo^2^)+(0.0213P)^2^+0.3318P] where P = (Fo^2^+2Fc^2^)/3'
_refine_ls_weighting_scheme calc
_refine_ls_wR_factor_gt 0.0475
_refine_ls_wR_factor_ref 0.0483
_reflns_number_gt 3589
_reflns_number_total 3918
_reflns_threshold_expression I>2\s(I)
_cod_data_source_file br6166.cif
_cod_database_code 2204429
_amcsd_formula_title Fe7(AsO4)6

loop_
_space_group_symop_operation_xyz
'x, y, z'
'-x, -y, -z'

loop_
_atom_site_label
_atom_site_fract_x
_atom_site_fract_y
_atom_site_fract_z
_atom_site_U_iso_or_equiv
_atom_site_adp_type
_atom_site_calc_flag
_atom_site_refinement_flags
_atom_site_occupancy
_atom_site_type_symbol
Fe1 0.04429(4) 0.21905(4) 0.02428(3) 0.00576(5) Uani d . 1 Fe
Fe2 0.27791(4) 0.30598(4) 0.78591(3) 0.00756(5) Uani d . 1 Fe
Fe3 0.61854(4) 0.04663(4) 0.38694(3) 0.00539(5) Uani d . 1 Fe
Fe4 0.0000 0.5000 0.5000 0.00820(7) Uani d S 1 Fe
As1 0.09889(3) 0.09851(2) 0.33515(2) 0.00456(4) Uani d . 1 As
As2 0.22972(3) 0.65095(2) 0.27056(2) 0.00464(4) Uani d . 1 As
As3 0.60165(3) 0.26719(2) 0.12624(2) 0.00507(4) Uani d . 1 As
O1 0.0104(2) 0.6977(2) 0.15721(16) 0.0085(2) Uani d . 1 O
O2 0.0672(2) 0.04996(19) 0.14577(15) 0.0077(2) Uani d . 1 O
O3 0.1298(2) 0.03464(19) 0.65593(16) 0.0077(2) Uani d . 1 O
O4 0.1344(3) 0.3082(2) 0.42980(19) 0.0134(3) Uani d . 1 O
O5 0.2090(3) 0.4370(2) 0.19878(18) 0.0118(2) Uani d . 1 O
O6 0.2250(2) 0.70213(19) 0.45259(16) 0.0079(2) Uani d . 1 O
O7 0.3220(2) 0.03165(19) 0.41751(16) 0.0067(2) Uani d . 1 O
O8 0.5256(2) 0.22562(19) 0.72296(16) 0.0073(2) Uani d . 1 O
O9 0.5524(3) 0.1248(2) 0.21822(18) 0.0137(3) Uani d . 1 O
O10 0.6470(2) 0.7427(2) 0.00272(16) 0.0090(2) Uani d . 1 O
O11 0.7379(2) 0.4727(2) 0.26302(17) 0.0103(2) Uani d . 1 O
O12 0.7557(2) 0.2149(2) 0.02408(18) 0.0138(3) Uani d . 1 O

loop_
_atom_site_aniso_label
_atom_site_aniso_U_11
_atom_site_aniso_U_22
_atom_site_aniso_U_33
_atom_site_aniso_U_12
_atom_site_aniso_U_13
_atom_site_aniso_U_23
Fe1 0.00552(10) 0.00603(10) 0.00569(10) 0.00182(8) 0.00199(8) 0.00211(8)
Fe2 0.00772(10) 0.00636(11) 0.00962(11) 0.00272(8) 0.00438(9) 0.00263(9)
Fe3 0.00512(10) 0.00577(11) 0.00541(10) 0.00156(8) 0.00213(8) 0.00206(8)
Fe4 0.00996(15) 0.00604(15) 0.00992(16) 0.00331(12) 0.00505(12) 0.00266(13)
As1 0.00419(7) 0.00505(8) 0.00442(7) 0.00184(5) 0.00152(6) 0.00145(6)
As2 0.00390(7) 0.00471(7) 0.00449(7) 0.00089(5) 0.00125(5) 0.00103(6)
As3 0.00423(7) 0.00557(8) 0.00513(8) 0.00150(5) 0.00123(6) 0.00207(6)
O1 0.0057(5) 0.0131(6) 0.0091(6) 0.0048(4) 0.0025(4) 0.0066(5)
O2 0.0117(5) 0.0067(5) 0.0048(5) 0.0029(4) 0.0028(4) 0.0027(4)
O3 0.0050(5) 0.0080(5) 0.0096(6) 0.0008(4) 0.0042(4) 0.0018(5)
O4 0.0172(6) 0.0060(6) 0.0172(7) 0.0048(5) 0.0085(5) 0.0007(5)
O5 0.0152(6) 0.0057(6) 0.0105(6) 0.0031(5) 0.0027(5) -0.0007(5)
O6 0.0103(5) 0.0065(5) 0.0059(5) 0.0003(4) 0.0041(4) 0.0012(4)
O7 0.0046(5) 0.0096(6) 0.0071(5) 0.0038(4) 0.0018(4) 0.0042(5)
O8 0.0048(5) 0.0059(5) 0.0099(6) -0.0003(4) 0.0036(4) 0.0012(4)
O9 0.0163(6) 0.0118(6) 0.0104(6) -0.0002(5) 0.0013(5) 0.0076(5)
O10 0.0063(5) 0.0149(6) 0.0076(6) 0.0049(5) 0.0024(4) 0.0057(5)
O11 0.0113(5) 0.0058(5) 0.0093(6) 0.0003(4) 0.0010(5) 0.0007(5)
O12 0.0081(5) 0.0213(8) 0.0120(6) 0.0063(5) 0.0058(5) 0.0020(6)

loop_
_atom_type_symbol
_atom_type_description
_atom_type_scat_dispersion_real
_atom_type_scat_dispersion_imag
_atom_type_scat_source
O O 0.0106 0.0060 'International Tables Vol C Tables 4.2.6.8 and 6.1.1.4'
As As 0.0499 2.0058 'International Tables Vol C Tables 4.2.6.8 and 6.1.1.4'
Fe Fe 0.3463 0.8444 'International Tables Vol C Tables 4.2.6.8 and 6.1.1.4'

loop_
_geom_angle_atom_site_label_1
_geom_angle_atom_site_label_2
_geom_angle_atom_site_label_3
_geom_angle_site_symmetry_1
_geom_angle_site_symmetry_3
_geom_angle
_geom_angle_publ_flag
O12 Fe1 O5 1_455 . 96.74(7) ?
O12 Fe1 O1 1_455 2_565 91.71(6) ?
O5 Fe1 O1 . 2_565 103.38(7) ?
O12 Fe1 O2 1_455 . 91.23(7) ?
O5 Fe1 O2 . . 96.67(6) ?
O1 Fe1 O2 2_565 . 159.24(6) ?
O12 Fe1 O10 1_455 2_665 168.34(7) ?
O5 Fe1 O10 . 2_665 82.48(6) ?
O1 Fe1 O10 2_565 2_665 77.22(5) ?
O2 Fe1 O10 . 2_665 100.42(6) ?
O12 Fe1 O2 1_455 2 94.98(6) ?
O5 Fe1 O2 . 2 164.92(6) ?
O1 Fe1 O2 2_565 2 85.70(6) ?
O2 Fe1 O2 . 2 73.58(6) ?
O10 Fe1 O2 2_665 2 87.93(6) ?
O11 Fe2 O8 2_666 . 107.71(6) ?
O11 Fe2 O3 2_666 . 133.13(6) ?
O8 Fe2 O3 . . 75.12(5) ?
O11 Fe2 O10 2_666 2_666 131.39(6) ?
O8 Fe2 O10 . 2_666 98.25(5) ?
O3 Fe2 O10 . 2_666 92.57(6) ?
O11 Fe2 O1 2_666 2_566 89.04(6) ?
O8 Fe2 O1 . 2_566 162.01(6) ?
O3 Fe2 O1 . 2_566 88.72(6) ?
O10 Fe2 O1 2_666 2_566 74.22(5) ?
O9 Fe3 O3 . 2_656 92.69(7) ?
O9 Fe3 O6 . 2_666 94.58(7) ?
O3 Fe3 O6 2_656 2_666 104.20(6) ?
O9 Fe3 O7 . . 97.54(6) ?
O3 Fe3 O7 2_656 . 159.06(6) ?
O6 Fe3 O7 2_666 . 93.18(6) ?
O9 Fe3 O8 . 2_656 100.64(7) ?
O3 Fe3 O8 2_656 2_656 76.77(5) ?
O6 Fe3 O8 2_666 2_656 164.70(6) ?
O7 Fe3 O8 . 2_656 83.39(5) ?
O9 Fe3 O7 . 2_656 175.81(6) ?
O3 Fe3 O7 2_656 2_656 91.40(5) ?
O6 Fe3 O7 2_666 2_656 83.57(6) ?
O7 Fe3 O7 . 2_656 78.85(5) ?
O8 Fe3 O7 2_656 2_656 81.14(6) ?
O4 Fe4 O4 . 2_566 180.0000(10) ?
O4 Fe4 O6 . 2_566 87.16(6) ?
O4 Fe4 O6 2_566 2_566 92.84(6) ?
O4 Fe4 O6 . . 92.84(6) ?
O4 Fe4 O6 2_566 . 87.16(6) ?
O6 Fe4 O6 2_566 . 180.00(6) ?
O4 Fe4 O11 . 2_666 79.72(6) ?
O4 Fe4 O11 2_566 2_666 100.28(6) ?
O6 Fe4 O11 2_566 2_666 84.39(5) ?
O6 Fe4 O11 . 2_666 95.61(5) ?
O4 Fe4 O11 . 1_455 100.28(6) ?
O4 Fe4 O11 2_566 1_455 79.72(6) ?
O6 Fe4 O11 2_566 1_455 95.61(5) ?
O6 Fe4 O11 . 1_455 84.39(5) ?
O11 Fe4 O11 2_666 1_455 180.0 ?
O4 As1 O2 . . 115.81(8) y
O4 As1 O3 . 2_556 108.82(7) y
O2 As1 O3 . 2_556 108.57(7) y
O4 As1 O7 . . 111.60(8) y
O2 As1 O7 . . 104.82(7) y
O3 As1 O7 2_556 . 106.81(7) y
O5 As2 O8 . 2_666 107.68(7) y
O5 As2 O1 . . 110.42(7) y
O8 As2 O1 2_666 . 110.42(7) y
O5 As2 O6 . . 110.91(7) y
O8 As2 O6 2_666 . 109.94(7) y
O1 As2 O6 . . 107.49(7) y
O12 As3 O9 . . 112.76(9) y
O12 As3 O11 . . 109.58(8) y
O9 As3 O11 . . 107.08(8) y
O12 As3 O10 . 2_665 106.38(7) y
O9 As3 O10 . 2_665 108.54(7) y
O11 As3 O10 . 2_665 112.59(7) y
As2 O1 Fe1 . 2_565 134.59(7) ?
As2 O1 Fe2 . 2_566 120.10(7) ?
Fe1 O1 Fe2 2_565 2_566 105.10(6) ?
As2 O1 Fe1 . . 62.43(5) ?
Fe1 O1 Fe1 2_565 . 107.67(5) ?
Fe2 O1 Fe1 2_566 . 109.82(5) ?
As2 O1 Fe3 . 1_565 56.66(4) ?
Fe1 O1 Fe3 2_565 1_565 93.36(5) ?
Fe2 O1 Fe3 2_566 1_565 127.38(6) ?
Fe1 O1 Fe3 . 1_565 110.48(3) ?
As2 O1 Fe3 . 2_666 52.27(4) ?
Fe1 O1 Fe3 2_565 2_666 132.12(6) ?
Fe2 O1 Fe3 2_566 2_666 87.14(4) ?
Fe1 O1 Fe3 . 2_666 111.11(3) ?
Fe3 O1 Fe3 1_565 2_666 47.208(19) ?
As2 O1 Fe4 . . 55.25(4) ?
Fe1 O1 Fe4 2_565 . 169.69(6) ?
Fe2 O1 Fe4 2_566 . 65.55(4) ?
Fe1 O1 Fe4 . . 73.11(3) ?
Fe3 O1 Fe4 1_565 . 95.96(3) ?
Fe3 O1 Fe4 2_666 . 54.20(2) ?
As1 O2 Fe1 . . 126.41(8) ?
As1 O2 Fe1 . 2 125.37(7) ?
Fe1 O2 Fe1 . 2 106.42(6) ?
As1 O2 Fe2 . 2_556 66.93(4) ?
Fe1 O2 Fe2 . 2_556 141.48(6) ?
Fe1 O2 Fe2 2 2_556 62.94(3) ?
As1 O2 Fe3 . . 68.53(4) ?
Fe1 O2 Fe3 . . 120.31(5) ?
Fe1 O2 Fe3 2 . 98.25(5) ?
Fe2 O2 Fe3 2_556 . 98.18(3) ?
As1 O3 Fe3 2_556 2_656 125.35(8) ?
As1 O3 Fe2 2_556 . 124.17(7) ?
Fe3 O3 Fe2 2_656 . 104.34(6) ?
As1 O3 Fe3 2_556 1_455 69.02(4) ?
Fe3 O3 Fe3 2_656 1_455 129.19(6) ?
Fe2 O3 Fe3 . 1_455 100.06(5) ?
As1 O3 Fe1 2_556 1_556 67.05(4) ?
Fe3 O3 Fe1 2_656 1_556 132.37(6) ?
Fe2 O3 Fe1 . 1_556 60.64(3) ?
Fe3 O3 Fe1 1_455 1_556 98.44(3) ?
As1 O3 Fe4 2_556 1_545 61.01(4) ?
Fe3 O3 Fe4 2_656 1_545 65.49(4) ?
Fe2 O3 Fe4 . 1_545 163.06(6) ?
Fe3 O3 Fe4 1_455 1_545 96.79(3) ?
Fe1 O3 Fe4 1_556 1_545 115.12(4) ?
As1 O3 Fe2 2_556 2_556 71.73(5) ?
Fe3 O3 Fe2 2_656 2_556 86.36(4) ?
Fe2 O3 Fe2 . 2_556 141.37(6) ?
Fe3 O3 Fe2 1_455 2_556 49.15(2) ?
Fe1 O3 Fe2 1_556 2_556 135.10(3) ?
Fe4 O3 Fe2 1_545 2_556 54.23(2) ?
As1 O4 Fe4 . . 149.02(10) ?
As1 O4 Fe2 . . 100.61(7) ?
Fe4 O4 Fe2 . . 85.42(5) ?
As1 O4 Fe3 . 1_455 71.13(5) ?
Fe4 O4 Fe3 . 1_455 79.62(5) ?
Fe2 O4 Fe3 . 1_455 82.98(4) ?
As1 O4 Fe1 . . 66.45(5) ?
Fe4 O4 Fe1 . . 109.59(6) ?
Fe2 O4 Fe1 . . 164.99(5) ?
Fe3 O4 Fe1 1_455 . 99.03(4) ?
As1 O4 Fe3 . 2_656 53.34(5) ?
Fe4 O4 Fe3 . 2_656 134.90(7) ?
Fe2 O4 Fe3 . 2_656 50.59(2) ?
Fe3 O4 Fe3 1_455 2_656 84.89(3) ?
Fe1 O4 Fe3 . 2_656 114.57(4) ?
As2 O5 Fe1 . . 144.22(10) ?
As2 O5 Fe2 . 2_666 72.45(5) ?
Fe1 O5 Fe2 . 2_666 117.65(6) ?
As2 O5 Fe4 . . 70.35(5) ?
Fe1 O5 Fe4 . . 115.05(6) ?
Fe2 O5 Fe4 2_666 . 126.58(4) ?
As2 O5 Fe2 . 1_554 113.26(7) ?
Fe1 O5 Fe2 . 1_554 53.20(4) ?
Fe2 O5 Fe2 2_666 1_554 67.02(3) ?
Fe4 O5 Fe2 . 1_554 165.24(5) ?
As2 O6 Fe3 . 2_666 121.73(7) ?
As2 O6 Fe4 . . 118.03(7) ?
Fe3 O6 Fe4 2_666 . 119.57(6) ?
As2 O6 Fe2 . 2_566 73.55(5) ?
Fe3 O6 Fe2 2_666 2_566 108.39(5) ?
Fe4 O6 Fe2 . 2_566 80.06(4) ?
As2 O6 Fe3 . 1_565 63.60(4) ?
Fe3 O6 Fe3 2_666 1_565 59.03(3) ?
Fe4 O6 Fe3 . 1_565 177.97(6) ?
Fe2 O6 Fe3 2_566 1_565 101.73(4) ?
As1 O7 Fe3 . . 132.08(8) ?
As1 O7 Fe3 . 2_656 125.92(7) ?
Fe3 O7 Fe3 . 2_656 101.15(5) ?
As1 O7 Fe2 . . 81.02(5) ?
Fe3 O7 Fe2 . . 123.77(5) ?
Fe3 O7 Fe2 2_656 . 58.22(3) ?
As1 O7 Fe2 . 2_556 59.51(4) ?
Fe3 O7 Fe2 . 2_556 134.95(6) ?
Fe3 O7 Fe2 2_656 2_556 91.87(4) ?
Fe2 O7 Fe2 . 2_556 99.81(3) ?
As1 O7 Fe1 . 2 61.97(4) ?
Fe3 O7 Fe1 . 2 93.64(4) ?
Fe3 O7 Fe1 2_656 2 133.46(6) ?
Fe2 O7 Fe1 . 2 140.10(3) ?
Fe2 O7 Fe1 2_556 2 49.700(19) ?
As2 O8 Fe3 2_666 2_656 125.86(7) ?
As2 O8 Fe2 2_666 . 130.12(8) ?
Fe3 O8 Fe2 2_656 . 103.30(6) ?
As2 O8 Fe3 2_666 . 68.73(4) ?
Fe3 O8 Fe3 2_656 . 64.56(4) ?
Fe2 O8 Fe3 . . 138.99(6) ?
As2 O8 Fe1 2_666 1_656 64.85(4) ?
Fe3 O8 Fe1 2_656 1_656 97.97(5) ?
Fe2 O8 Fe1 . 1_656 120.66(5) ?
Fe3 O8 Fe1 . 1_656 100.17(3) ?
As3 O9 Fe3 . . 153.39(10) ?
As3 O9 Fe4 . 1_655 74.37(5) ?
Fe3 O9 Fe4 . 1_655 79.32(5) ?
As3 O9 Fe1 . . 68.72(5) ?
Fe3 O9 Fe1 . . 128.34(7) ?
Fe4 O9 Fe1 1_655 . 115.68(5) ?
As3 O9 Fe2 . 2_656 129.94(8) ?
Fe3 O9 Fe2 . 2_656 56.28(4) ?
Fe4 O9 Fe2 1_655 2_656 109.05(4) ?
Fe1 O9 Fe2 . 2_656 135.10(5) ?
As3 O9 Fe1 . 2 108.78(6) ?
Fe3 O9 Fe1 . 2 97.49(6) ?
Fe4 O9 Fe1 1_655 2 162.18(5) ?
Fe1 O9 Fe1 . 2 52.93(2) ?
Fe2 O9 Fe1 2_656 2 82.75(3) ?
As3 O10 Fe1 2_665 2_665 127.23(8) ?
As3 O10 Fe2 2_665 2_666 130.21(7) ?
Fe1 O10 Fe2 2_665 2_666 102.28(6) ?
As3 O10 Fe2 2_665 1_554 65.47(5) ?
Fe1 O10 Fe2 2_665 1_554 112.48(6) ?
Fe2 O10 Fe2 2_666 1_554 93.23(5) ?
As3 O10 Fe3 2_665 1_565 98.62(5) ?
Fe1 O10 Fe3 2_665 1_565 119.15(5) ?
Fe2 O10 Fe3 2_666 1_565 54.46(3) ?
Fe2 O10 Fe3 1_554 1_565 122.93(4) ?
As3 O10 Fe1 2_665 1_665 99.65(6) ?
Fe1 O10 Fe1 2_665 1_665 54.56(4) ?
Fe2 O10 Fe1 2_666 1_665 115.01(5) ?
Fe2 O10 Fe1 1_554 1_665 150.22(4) ?
Fe3 O10 Fe1 1_565 1_665 83.45(3) ?
As3 O11 Fe2 . 2_666 121.49(8) ?
As3 O11 Fe4 . 1_655 119.22(8) ?
Fe2 O11 Fe4 2_666 1_655 118.35(7) ?
As3 O11 Fe3 . . 59.92(5) ?
Fe2 O11 Fe3 2_666 . 163.69(6) ?
Fe4 O11 Fe3 1_655 . 65.95(4) ?
As3 O11 Fe1 . 1_655 58.82(4) ?
Fe2 O11 Fe1 2_666 1_655 109.12(6) ?
Fe4 O11 Fe1 1_655 1_655 92.81(4) ?
Fe3 O11 Fe1 . 1_655 85.71(3) ?
As3 O12 Fe1 . 1_655 147.63(10) ?
As3 O12 Fe2 . 1_554 70.80(5) ?
Fe1 O12 Fe2 1_655 1_554 135.21(7) ?
As3 O12 Fe3 . 2_655 109.41(6) ?
Fe1 O12 Fe3 1_655 2_655 102.85(6) ?
Fe2 O12 Fe3 1_554 2_655 52.38(2) ?
As3 O12 Fe2 . 2_666 52.61(5) ?
Fe1 O12 Fe2 1_655 2_666 112.84(7) ?
Fe2 O12 Fe2 1_554 2_666 67.41(3) ?
Fe3 O12 Fe2 2_655 2_666 118.74(4) ?
As3 O12 Fe1 . 2_655 124.57(8) ?
Fe1 O12 Fe1 1_655 2_655 57.65(5) ?
Fe2 O12 Fe1 1_554 2_655 132.18(5) ?
Fe3 O12 Fe1 2_655 2_655 81.08(3) ?
Fe2 O12 Fe1 2_666 2_655 160.16(5) ?

loop_
_geom_bond_atom_site_label_1
_geom_bond_atom_site_label_2
_geom_bond_site_symmetry_2
_geom_bond_distance
_geom_bond_publ_flag
Fe1 O12 1_455 1.8896(14) y
Fe1 O5 . 1.9191(15) y
Fe1 O1 2_565 1.9867(14) y
Fe1 O2 . 2.0147(14) y
Fe1 O10 2_665 2.0950(13) y
Fe1 O2 2 2.1768(14) y
Fe1 Fe2 1_554 3.2655(4) ?
Fe1 As1 . 3.3168(4) ?
Fe2 O11 2_666 1.9808(16) y
Fe2 O8 . 2.0693(13) y
Fe2 O3 . 2.0744(15) y
Fe2 O10 2_666 2.0987(14) y
Fe2 O1 2_566 2.1251(13) y
Fe2 As3 2_666 3.2023(5) ?
Fe2 Fe3 2_656 3.2314(5) ?
Fe2 Fe1 1_556 3.2655(4) ?
Fe3 O9 . 1.8514(15) y
Fe3 O3 2_656 2.0166(13) y
Fe3 O6 2_666 2.0332(14) y
Fe3 O7 . 2.0432(12) y
Fe3 O8 2_656 2.0510(14) y
Fe3 O7 2_656 2.0863(14) y
Fe3 Fe3 2_656 3.1900(5) ?
Fe3 Fe2 2_656 3.2314(5) ?
Fe4 O4 . 2.0107(14) y
Fe4 O4 2_566 2.0107(14) y
Fe4 O6 2_566 2.2087(14) y
Fe4 O6 . 2.2087(14) y
Fe4 O11 2_666 2.3194(15) y
Fe4 O11 1_455 2.3194(15) y
Fe4 As2 . 3.3648(3) ?
Fe4 As2 2_566 3.3648(3) ?
As1 O4 . 1.6371(15) y
As1 O2 . 1.6977(13) y
As1 O3 2_556 1.7007(13) y
As1 O7 . 1.7037(13) y
As1 Fe3 1_455 3.3057(4) ?
As1 Fe2 2_556 3.3404(6) ?
As1 Fe3 2_656 3.3801(4) ?
As1 Fe1 2 3.4494(5) ?
As2 O5 . 1.6519(15) y
As2 O8 2_666 1.6842(13) y
As2 O1 . 1.6965(13) y
As2 O6 . 1.7046(13) y
As2 Fe3 2_666 3.2688(5) ?
As2 Fe2 2_566 3.3182(4) ?
As2 Fe3 1_565 3.3303(6) ?
As2 Fe1 2_565 3.3996(4) ?
As2 Fe2 2_666 3.4074(4) ?
As3 O12 . 1.6575(14) y
As3 O9 . 1.6624(16) y
As3 O11 . 1.6860(15) y
As3 O10 2_665 1.6924(13) y
As3 Fe2 2_666 3.2023(5) ?
As3 Fe1 1_655 3.4071(4) ?
As3 Fe2 1_554 3.4431(4) ?
As3 Fe4 1_655 3.4698(5) ?
As3 Fe3 2_655 4.5367(6) ?
As3 Fe1 2 4.6968(7) ?
O1 Fe1 2_565 1.9867(14) ?
O1 Fe2 2_566 2.1251(13) ?
O1 Fe3 1_565 3.9462(15) ?
O1 Fe3 2_666 4.0189(15) ?
O2 Fe1 2 2.1768(14) ?
O2 Fe2 2_556 3.6181(15) ?
O3 As1 2_556 1.7007(13) ?
O3 Fe3 2_656 2.0166(13) ?
O3 Fe3 1_455 3.5928(14) ?
O3 Fe1 1_556 3.7365(14) ?
O3 Fe4 1_545 4.0109(15) ?
O3 Fe2 2_556 4.0986(15) ?
O4 Fe3 1_455 3.4496(16) ?
O4 Fe3 2_656 4.0920(17) ?
O5 Fe2 2_666 3.5195(16) ?
O5 Fe2 1_554 4.0311(16) ?
O6 Fe3 2_666 2.0332(14) ?
O6 Fe2 2_566 3.3702(15) ?
O6 Fe3 1_565 3.7176(14) ?
O7 Fe3 2_656 2.0863(14) ?
O7 Fe2 2_556 3.8650(15) ?
O7 Fe1 2 3.9051(14) ?
O8 As2 2_666 1.6842(13) ?
O8 Fe3 2_656 2.0510(14) ?
O8 Fe1 1_656 3.7544(14) ?
O9 Fe4 1_655 3.5265(17) ?
O9 Fe2 2_656 3.8686(17) ?
O9 Fe1 2 3.8900(17) ?
O10 As3 2_665 1.6924(13) ?
O10 Fe1 2_665 2.0950(13) ?
O10 Fe2 2_666 2.0987(14) ?
O10 Fe2 1_554 3.5106(16) ?
O10 Fe3 1_565 3.9631(15) ?
O10 Fe1 1_665 4.1067(16) ?
O11 Fe2 2_666 1.9808(15) ?
O11 Fe4 1_655 2.3194(15) ?
O11 Fe1 1_655 3.9596(15) ?
O12 Fe1 1_655 1.8896(14) ?
O12 Fe2 1_554 3.6117(16) ?
O12 Fe3 2_655 3.7080(16) ?
O12 Fe2 2_666 3.9256(17) ?
O12 Fe1 2_655 3.9655(17) ?

loop_
_cod_related_entry_id
_cod_related_entry_database
_cod_related_entry_code
1 AMCSD 0010440
